data_7063200
loop_
_publ_author_name
'Baskar, Shyamvarnan'
'Kole, Goutam Kumar'

_publ_section_title
;
 3-Pyridylvinyl benzoxazole-derived multifunctional organic
 materials---from solid-state photoreactivity to photophysical and
 electrochemical properties
;
_journal_issue 22
_journal_name_full 'New Journal of Chemistry'
_journal_page_first 10213
_journal_page_last 10225
_journal_paper_doi 10.1039/D4NJ00190G
_journal_volume 48
_journal_year 2024
_chemical_formula_sum 'C16 H13 F3 N2 O4 S'
_chemical_formula_weight 386.34
_space_group_crystal_system triclinic
_space_group_IT_number 2
_space_group_name_Hall '-P 1'
_space_group_name_H-M_alt 'P -1'
_atom_sites_solution_hydrogens geom
_atom_sites_solution_primary difmap
_audit_creation_method SHELXL-2018/3
_audit_update_record
;
2023-11-10 deposited with the CCDC.	2024-05-01 downloaded from the CCDC.
;
_cell_angle_alpha 80.201(3)
_cell_angle_beta 81.214(3)
_cell_angle_gamma 76.968(3)
_cell_formula_units_Z 2
_cell_length_a 6.6963(6)
_cell_length_b 7.3887(6)
_cell_length_c 17.6221(16)
_cell_measurement_reflns_used 9862
_cell_measurement_temperature 296(2)
_cell_measurement_theta_max 26.37
_cell_measurement_theta_min 2.36
_cell_volume 831.08(13)
_computing_structure_refinement 'SHELXL-2018/3 (Sheldrick, 2018)'
_computing_structure_solution 'SHELXT 2018/2 (Sheldrick, 2018)'
_diffrn_ambient_temperature 296(2)
_diffrn_measured_fraction_theta_full 0.997
_diffrn_measured_fraction_theta_max 0.998
_diffrn_measurement_device_type 'Bruker APEX-II CCD'
_diffrn_measurement_method '\f and \w scans'
_diffrn_radiation_type MoK\a
_diffrn_radiation_wavelength 0.71073
_diffrn_reflns_av_R_equivalents 0.0591
_diffrn_reflns_av_unetI/netI 0.0435
_diffrn_reflns_Laue_measured_fraction_full 0.997
_diffrn_reflns_Laue_measured_fraction_max 0.998
_diffrn_reflns_limit_h_max 8
_diffrn_reflns_limit_h_min -8
_diffrn_reflns_limit_k_max 9
_diffrn_reflns_limit_k_min -9
_diffrn_reflns_limit_l_max 21
_diffrn_reflns_limit_l_min -21
_diffrn_reflns_number 24592
_diffrn_reflns_point_group_measured_fraction_full 0.997
_diffrn_reflns_point_group_measured_fraction_max 0.998
_diffrn_reflns_theta_full 25.242
_diffrn_reflns_theta_max 26.372
_diffrn_reflns_theta_min 2.363
_exptl_absorpt_coefficient_mu 0.252
_exptl_absorpt_correction_T_max 0.7454
_exptl_absorpt_correction_T_min 0.6305
_exptl_absorpt_correction_type multi-scan
_exptl_absorpt_process_details 'SadAbs 2016/2 (Bruker AXS'
_exptl_crystal_colour colourless
_exptl_crystal_density_diffrn 1.544
_exptl_crystal_description block
_exptl_crystal_F_000 396
_exptl_crystal_size_max 0.360
_exptl_crystal_size_mid 0.210
_exptl_crystal_size_min 0.100
_refine_diff_density_max 0.301
_refine_diff_density_min -0.204
_refine_diff_density_rms 0.047
_refine_ls_extinction_method none
_refine_ls_goodness_of_fit_ref 1.074
_refine_ls_hydrogen_treatment constr
_refine_ls_matrix_type full
_refine_ls_number_parameters 292
_refine_ls_number_reflns 3392
_refine_ls_number_restraints 114
_refine_ls_restrained_S_all 1.130
_refine_ls_R_factor_all 0.0579
_refine_ls_R_factor_gt 0.0517
_refine_ls_shift/su_max 0.000
_refine_ls_shift/su_mean 0.000
_refine_ls_structure_factor_coef Fsqd
_refine_ls_weighting_details 'w=1/[\s^2^(Fo^2^)+(0.0599P)^2^+0.3590P] where P=(Fo^2^+2Fc^2^)/3'
_refine_ls_weighting_scheme calc
_refine_ls_wR_factor_gt 0.1318
_refine_ls_wR_factor_ref 0.1371
_reflns_Friedel_coverage 0.000
_reflns_number_gt 3014
_reflns_number_total 3392
_reflns_threshold_expression 'I > 2\s(I)'
_cod_data_source_file d4nj00190g2.cif
_cod_data_source_block sv38-1
_cod_depositor_comments 'Adding full bibliography for 7063198--7063201.cif.'
_cod_database_code 7063200
_shelx_shelxl_version_number 2018/3
_shelx_space_group_comment
;
The symmetry employed for this shelxl refinement is uniquely defined
by the following loop, which should always be used as a source of
symmetry information in preference to the above space-group names.
They are only intended as comments.
;
_shelx_estimated_absorpt_t_min 0.915
_shelx_estimated_absorpt_t_max 0.975

loop_
_space_group_symop_operation_xyz
'x, y, z'
'-x, -y, -z'

loop_
_atom_site_label
_atom_site_type_symbol
_atom_site_fract_x
_atom_site_fract_y
_atom_site_fract_z
_atom_site_U_iso_or_equiv
_atom_site_adp_type
_atom_site_occupancy
_atom_site_site_symmetry_order
_atom_site_calc_flag
_atom_site_refinement_flags_posn
_atom_site_refinement_flags_adp
_atom_site_refinement_flags_occupancy
_atom_site_disorder_assembly
_atom_site_disorder_group
S1 S -0.23370(9) 0.21077(8) 0.14922(4) 0.0595(2) Uani 1 1 d D . . . .
O1 O 0.5240(2) 0.7434(2) 0.50115(8) 0.0490(4) Uani 1 1 d . . . . .
N1 N 0.4244(3) 0.7121(2) 0.14351(9) 0.0455(4) Uani 1 1 d . . . . .
C1 C 0.5611(4) 0.7593(4) 0.07197(12) 0.0664(6) Uani 1 1 d . . . . .
H1A H 0.487257 0.776725 0.027808 0.100 Uiso 1 1 calc R U . . .
H1B H 0.679575 0.658987 0.067130 0.100 Uiso 1 1 calc R U . . .
H1C H 0.605165 0.872837 0.074571 0.100 Uiso 1 1 calc R U . . .
N2 N 0.8527(3) 0.7362(3) 0.44894(10) 0.0612(5) Uani 1 1 d . . . . .
C2 C 0.4743(3) 0.7327(3) 0.21131(11) 0.0427(4) Uani 1 1 d . . . . .
H2 H 0.590883 0.780429 0.212313 0.051 Uiso 1 1 calc R U . . .
C3 C 0.3564(3) 0.6847(2) 0.28047(11) 0.0406(4) Uani 1 1 d . . . . .
C4 C 0.1799(3) 0.6207(3) 0.27616(13) 0.0512(5) Uani 1 1 d . . . . .
H4 H 0.093604 0.592074 0.321147 0.061 Uiso 1 1 calc R U . . .
C5 C 0.1318(3) 0.5994(3) 0.20520(14) 0.0587(6) Uani 1 1 d . . . . .
H5 H 0.014269 0.554775 0.202329 0.070 Uiso 1 1 calc R U . . .
C6 C 0.2572(4) 0.6440(3) 0.13937(13) 0.0542(5) Uani 1 1 d . . . . .
H6 H 0.226981 0.627256 0.091554 0.065 Uiso 1 1 calc R U . . .
C7 C 0.4184(3) 0.6986(3) 0.35517(11) 0.0450(4) Uani 1 1 d . . . . .
H7 H 0.317298 0.705383 0.397685 0.054 Uiso 1 1 calc R U . . .
C11 C 0.9745(4) 0.7951(4) 0.57039(13) 0.0622(6) Uani 1 1 d . . . . .
H11 H 1.111797 0.792070 0.550280 0.075 Uiso 1 1 calc R U . . .
C10 C 0.8324(3) 0.7668(3) 0.52616(11) 0.0497(5) Uani 1 1 d . . . . .
C9 C 0.6701(3) 0.7251(3) 0.43788(11) 0.0517(5) Uani 1 1 d . . . . .
C8 C 0.6065(3) 0.7022(3) 0.36617(12) 0.0559(5) Uani 1 1 d . . . . .
H8 H 0.708000 0.688757 0.323975 0.067 Uiso 1 1 calc R U . . .
C12 C 0.9029(4) 0.8278(3) 0.64550(13) 0.0610(6) Uani 1 1 d . . . . .
H12 H 0.993517 0.848982 0.676513 0.073 Uiso 1 1 calc R U . . .
C13 C 0.6992(4) 0.8297(3) 0.67579(13) 0.0577(6) Uani 1 1 d . . . . .
H13 H 0.657178 0.850712 0.726898 0.069 Uiso 1 1 calc R U . . .
C16 C 0.0293(4) 0.1869(3) 0.10318(12) 0.0588(6) Uani 1 1 d D . . . .
C15 C 0.6303(3) 0.7717(3) 0.55763(11) 0.0432(4) Uani 1 1 d . . . . .
C14 C 0.5570(3) 0.8015(3) 0.63270(12) 0.0528(5) Uani 1 1 d . . . . .
H14 H 0.420213 0.802592 0.652995 0.063 Uiso 1 1 calc R U . . .
F1 F 0.1502(13) 0.1143(13) 0.1581(4) 0.0898(19) Uani 0.52(2) 1 d D U P A 1
F2 F 0.0762(13) 0.3509(7) 0.0719(5) 0.0928(17) Uani 0.52(2) 1 d D U P A 1
F3 F 0.0804(16) 0.0768(10) 0.0486(4) 0.095(2) Uani 0.52(2) 1 d D U P A 1
F1A F 0.1719(13) 0.1654(17) 0.1487(5) 0.094(2) Uani 0.48(2) 1 d D U P A 2
F2A F 0.0358(19) 0.3387(10) 0.0524(6) 0.122(3) Uani 0.48(2) 1 d D U P A 2
F3A F 0.0743(16) 0.0409(13) 0.0644(7) 0.092(2) Uani 0.48(2) 1 d D U P A 2
O2 O -0.246(3) 0.3678(17) 0.1888(10) 0.059(2) Uani 0.54(4) 1 d D U P B 3
O3 O -0.218(3) 0.0334(11) 0.1992(10) 0.101(3) Uani 0.54(4) 1 d D U P B 3
O4 O -0.367(3) 0.241(3) 0.0910(9) 0.118(3) Uani 0.54(4) 1 d D U P B 3
O2A O -0.257(4) 0.337(2) 0.2046(8) 0.061(2) Uani 0.46(4) 1 d D U P B 4
O3A O -0.252(4) 0.0234(11) 0.1808(12) 0.123(4) Uani 0.46(4) 1 d D U P B 4
O4A O -0.331(3) 0.288(3) 0.0808(7) 0.112(4) Uani 0.46(4) 1 d D U P B 4

loop_
_atom_site_aniso_label
_atom_site_aniso_U_11
_atom_site_aniso_U_22
_atom_site_aniso_U_33
_atom_site_aniso_U_23
_atom_site_aniso_U_13
_atom_site_aniso_U_12
S1 0.0471(3) 0.0656(4) 0.0727(4) -0.0215(3) -0.0035(3) -0.0196(3)
O1 0.0445(7) 0.0633(9) 0.0405(7) -0.0083(6) -0.0066(6) -0.0121(6)
N1 0.0517(9) 0.0467(9) 0.0381(8) -0.0050(7) -0.0083(7) -0.0093(7)
C1 0.0773(16) 0.0859(17) 0.0357(11) -0.0019(10) -0.0034(10) -0.0235(13)
N2 0.0475(10) 0.0985(15) 0.0399(9) -0.0097(9) -0.0044(8) -0.0202(10)
C2 0.0455(10) 0.0454(10) 0.0397(10) -0.0039(8) -0.0093(8) -0.0131(8)
C3 0.0427(10) 0.0387(9) 0.0401(9) -0.0066(7) -0.0062(8) -0.0060(7)
C4 0.0445(11) 0.0570(12) 0.0526(12) -0.0091(9) -0.0013(9) -0.0130(9)
C5 0.0492(12) 0.0695(14) 0.0656(14) -0.0149(11) -0.0129(10) -0.0211(10)
C6 0.0611(13) 0.0572(12) 0.0510(12) -0.0130(9) -0.0214(10) -0.0122(10)
C7 0.0502(11) 0.0465(10) 0.0380(10) -0.0059(8) -0.0032(8) -0.0108(8)
C11 0.0514(12) 0.0872(17) 0.0536(13) -0.0052(11) -0.0119(10) -0.0256(11)
C10 0.0492(11) 0.0627(12) 0.0383(10) -0.0026(9) -0.0076(8) -0.0153(9)
C9 0.0503(11) 0.0661(13) 0.0386(10) -0.0064(9) -0.0064(8) -0.0116(9)
C8 0.0493(12) 0.0791(15) 0.0385(10) -0.0118(10) -0.0043(9) -0.0097(10)
C12 0.0686(15) 0.0710(14) 0.0520(12) -0.0084(11) -0.0219(11) -0.0223(12)
C13 0.0712(15) 0.0596(13) 0.0442(11) -0.0132(9) -0.0111(10) -0.0100(11)
C16 0.0644(14) 0.0644(14) 0.0501(12) -0.0192(10) -0.0010(10) -0.0141(11)
C15 0.0464(10) 0.0442(10) 0.0401(10) -0.0033(7) -0.0096(8) -0.0106(8)
C14 0.0526(12) 0.0587(12) 0.0458(11) -0.0099(9) -0.0015(9) -0.0097(9)
F1 0.061(3) 0.110(4) 0.105(3) -0.044(3) -0.040(3) 0.009(3)
F2 0.106(3) 0.096(3) 0.091(3) -0.026(2) 0.027(2) -0.068(2)
F3 0.112(3) 0.114(4) 0.070(3) -0.049(3) 0.022(3) -0.041(3)
F1A 0.050(2) 0.127(5) 0.119(4) -0.038(3) -0.007(2) -0.033(3)
F2A 0.130(5) 0.114(4) 0.088(4) 0.026(3) 0.036(3) -0.019(3)
F3A 0.104(4) 0.098(3) 0.067(3) -0.046(3) -0.010(3) 0.022(3)
O2 0.066(3) 0.055(3) 0.054(4) -0.014(3) 0.004(4) -0.011(3)
O3 0.110(6) 0.061(3) 0.130(6) -0.005(3) 0.024(4) -0.047(3)
O4 0.066(4) 0.162(7) 0.151(5) -0.067(4) -0.048(4) -0.019(4)
O2A 0.070(3) 0.064(4) 0.044(4) -0.007(3) 0.013(3) -0.014(4)
O3A 0.121(6) 0.088(4) 0.174(8) -0.035(4) 0.038(6) -0.076(4)
O4A 0.076(6) 0.145(7) 0.139(5) -0.067(4) -0.070(5) 0.002(5)

loop_
_atom_type_symbol
_atom_type_description
_atom_type_scat_dispersion_real
_atom_type_scat_dispersion_imag
_atom_type_scat_source
C C 0.0033 0.0016 'International Tables Vol C Tables 4.2.6.8 and 6.1.1.4'
H H 0.0000 0.0000 'International Tables Vol C Tables 4.2.6.8 and 6.1.1.4'
N N 0.0061 0.0033 'International Tables Vol C Tables 4.2.6.8 and 6.1.1.4'
O O 0.0106 0.0060 'International Tables Vol C Tables 4.2.6.8 and 6.1.1.4'
F F 0.0171 0.0103 'International Tables Vol C Tables 4.2.6.8 and 6.1.1.4'
S S 0.1246 0.1234 'International Tables Vol C Tables 4.2.6.8 and 6.1.1.4'

loop_
_geom_angle_atom_site_label_1
_geom_angle_atom_site_label_2
_geom_angle_atom_site_label_3
_geom_angle
_geom_angle_site_symmetry_1
_geom_angle_site_symmetry_3
_geom_angle_publ_flag
O3A S1 O4A 115.7(4) . . ?
O3A S1 O2A 115.5(5) . . ?
O4A S1 O2A 115.1(4) . . ?
O4 S1 O2 115.8(4) . . ?
O4 S1 O3 115.8(4) . . ?
O2 S1 O3 114.2(3) . . ?
O4 S1 C16 108.6(9) . . ?
O3A S1 C16 104.2(9) . . ?
O4A S1 C16 96.8(9) . . ?
O2A S1 C16 106.4(9) . . ?
O2 S1 C16 99.7(8) . . ?
O3 S1 C16 99.8(7) . . ?
C9 O1 C15 103.86(15) . . ?
C2 N1 C6 121.23(18) . . ?
C2 N1 C1 118.82(18) . . ?
C6 N1 C1 119.92(18) . . ?
N1 C1 H1A 109.5 . . ?
N1 C1 H1B 109.5 . . ?
H1A C1 H1B 109.5 . . ?
N1 C1 H1C 109.5 . . ?
H1A C1 H1C 109.5 . . ?
H1B C1 H1C 109.5 . . ?
C9 N2 C10 104.59(18) . . ?
N1 C2 C3 121.50(18) . . ?
N1 C2 H2 119.2 . . ?
C3 C2 H2 119.2 . . ?
C4 C3 C2 117.37(18) . . ?
C4 C3 C7 121.51(18) . . ?
C2 C3 C7 121.12(17) . . ?
C5 C4 C3 120.1(2) . . ?
C5 C4 H4 120.0 . . ?
C3 C4 H4 120.0 . . ?
C6 C5 C4 119.7(2) . . ?
C6 C5 H5 120.1 . . ?
C4 C5 H5 120.1 . . ?
N1 C6 C5 120.03(19) . . ?
N1 C6 H6 120.0 . . ?
C5 C6 H6 120.0 . . ?
C8 C7 C3 124.50(19) . . ?
C8 C7 H7 117.7 . . ?
C3 C7 H7 117.7 . . ?
C12 C11 C10 117.0(2) . . ?
C12 C11 H11 121.5 . . ?
C10 C11 H11 121.5 . . ?
C15 C10 C11 120.14(19) . . ?
C15 C10 N2 108.57(18) . . ?
C11 C10 N2 131.3(2) . . ?
N2 C9 O1 115.12(18) . . ?
N2 C9 C8 126.6(2) . . ?
O1 C9 C8 118.29(18) . . ?
C7 C8 C9 125.8(2) . . ?
C7 C8 H8 117.1 . . ?
C9 C8 H8 117.1 . . ?
C11 C12 C13 121.5(2) . . ?
C11 C12 H12 119.2 . . ?
C13 C12 H12 119.2 . . ?
C14 C13 C12 122.1(2) . . ?
C14 C13 H13 119.0 . . ?
C12 C13 H13 119.0 . . ?
F1A C16 F2A 109.1(4) . . ?
F3 C16 F1 107.4(4) . . ?
F1A C16 F3A 107.6(4) . . ?
F2A C16 F3A 107.7(4) . . ?
F3 C16 F2 106.9(4) . . ?
F1 C16 F2 107.2(4) . . ?
F1A C16 S1 116.5(5) . . ?
F2A C16 S1 106.5(5) . . ?
F3 C16 S1 115.6(5) . . ?
F1 C16 S1 106.9(5) . . ?
F3A C16 S1 109.1(5) . . ?
F2 C16 S1 112.5(4) . . ?
C14 C15 O1 128.53(19) . . ?
C14 C15 C10 123.61(19) . . ?
O1 C15 C10 107.86(16) . . ?
C13 C14 C15 115.7(2) . . ?
C13 C14 H14 122.2 . . ?
C15 C14 H14 122.2 . . ?

loop_
_geom_bond_atom_site_label_1
_geom_bond_atom_site_label_2
_geom_bond_distance
_geom_bond_site_symmetry_2
_geom_bond_publ_flag
S1 O4 1.417(4) . ?
S1 O3A 1.427(5) . ?
S1 O4A 1.430(4) . ?
S1 O2A 1.430(4) . ?
S1 O2 1.433(4) . ?
S1 O3 1.441(4) . ?
S1 C16 1.806(2) . ?
O1 C9 1.370(2) . ?
O1 C15 1.377(2) . ?
N1 C2 1.330(2) . ?
N1 C6 1.343(3) . ?
N1 C1 1.480(3) . ?
C1 H1A 0.9600 . ?
C1 H1B 0.9600 . ?
C1 H1C 0.9600 . ?
N2 C9 1.289(3) . ?
N2 C10 1.399(3) . ?
C2 C3 1.385(3) . ?
C2 H2 0.9300 . ?
C3 C4 1.385(3) . ?
C3 C7 1.466(3) . ?
C4 C5 1.380(3) . ?
C4 H4 0.9300 . ?
C5 C6 1.363(3) . ?
C5 H5 0.9300 . ?
C6 H6 0.9300 . ?
C7 C8 1.310(3) . ?
C7 H7 0.9300 . ?
C11 C12 1.380(3) . ?
C11 C10 1.389(3) . ?
C11 H11 0.9300 . ?
C10 C15 1.377(3) . ?
C9 C8 1.441(3) . ?
C8 H8 0.9300 . ?
C12 C13 1.385(3) . ?
C12 H12 0.9300 . ?
C13 C14 1.375(3) . ?
C13 H13 0.9300 . ?
C16 F1A 1.305(4) . ?
C16 F2A 1.316(4) . ?
C16 F3 1.320(4) . ?
C16 F1 1.321(4) . ?
C16 F3A 1.328(4) . ?
C16 F2 1.328(4) . ?
C15 C14 1.375(3) . ?
C14 H14 0.9300 . ?

loop_
_geom_torsion_atom_site_label_1
_geom_torsion_atom_site_label_2
_geom_torsion_atom_site_label_3
_geom_torsion_atom_site_label_4
_geom_torsion
_geom_torsion_site_symmetry_1
_geom_torsion_site_symmetry_2
_geom_torsion_site_symmetry_3
_geom_torsion_site_symmetry_4
_geom_torsion_publ_flag
C6 N1 C2 C3 0.1(3) . . . . ?
C1 N1 C2 C3 -177.74(19) . . . . ?
N1 C2 C3 C4 -2.3(3) . . . . ?
N1 C2 C3 C7 176.75(17) . . . . ?
C2 C3 C4 C5 2.7(3) . . . . ?
C7 C3 C4 C5 -176.40(19) . . . . ?
C3 C4 C5 C6 -0.9(3) . . . . ?
C2 N1 C6 C5 1.8(3) . . . . ?
C1 N1 C6 C5 179.6(2) . . . . ?
C4 C5 C6 N1 -1.4(3) . . . . ?
C4 C3 C7 C8 158.5(2) . . . . ?
C2 C3 C7 C8 -20.6(3) . . . . ?
C12 C11 C10 C15 -0.1(3) . . . . ?
C12 C11 C10 N2 177.9(2) . . . . ?
C9 N2 C10 C15 0.2(3) . . . . ?
C9 N2 C10 C11 -178.1(2) . . . . ?
C10 N2 C9 O1 -0.7(3) . . . . ?
C10 N2 C9 C8 177.1(2) . . . . ?
C15 O1 C9 N2 0.9(3) . . . . ?
C15 O1 C9 C8 -177.10(19) . . . . ?
C3 C7 C8 C9 176.7(2) . . . . ?
N2 C9 C8 C7 -177.1(2) . . . . ?
O1 C9 C8 C7 0.6(4) . . . . ?
C10 C11 C12 C13 0.9(4) . . . . ?
C11 C12 C13 C14 -0.8(4) . . . . ?
C9 O1 C15 C14 178.9(2) . . . . ?
C9 O1 C15 C10 -0.7(2) . . . . ?
C11 C10 C15 C14 -0.8(3) . . . . ?
N2 C10 C15 C14 -179.3(2) . . . . ?
C11 C10 C15 O1 178.8(2) . . . . ?
N2 C10 C15 O1 0.4(2) . . . . ?
C12 C13 C14 C15 -0.1(3) . . . . ?
O1 C15 C14 C13 -178.64(19) . . . . ?
C10 C15 C14 C13 0.9(3) . . . . ?
